data_4116951
loop_
_publ_author_name
'Sharada P. Kaiwar'
'Anthony Vodacek'
'Neil V. Blough'
'Robert S. Pilato'

_publ_section_title
;
 Excited State Properties of Quinoxaline-Substituted Platinum
 1,2-Enedithiolates
;
_journal_name_full 'Journal of the American Chemical Society'
_journal_page_first 3311
_journal_page_last 3316
_journal_paper_doi 10.1021/ja9626998
_journal_volume 119
_journal_year 1997
_chemical_formula_sum 'C36 H30 B F4 N2 P2 Pd S2'
_chemical_formula_weight 809.89
_space_group_IT_number 29
_symmetry_cell_setting orthorhombic
_symmetry_space_group_name_Hall 'P 2c -2ac'
_symmetry_space_group_name_H-M 'P c a 21'
_atom_sites_solution_hydrogens geom
_atom_sites_solution_primary direct
_atom_sites_solution_secondary difmap
_audit_creation_method SHELXL
_cell_angle_alpha 90.00
_cell_angle_beta 90.00
_cell_angle_gamma 90.00
_cell_formula_units_Z 8
_cell_length_a 28.596(5)
_cell_length_b 9.0299(14)
_cell_length_c 26.184(3)
_cell_measurement_reflns_used 25
_cell_measurement_temperature 153(2)
_cell_measurement_theta_max 18.2
_cell_measurement_theta_min 9.0
_cell_volume 6761.2(18)
_computing_cell_refinement 'Enraf EXPRESS'
_computing_data_collection 'Enraf EXPRESS'
_computing_data_reduction 'Siemens SHELXTL'
_computing_molecular_graphics 'Siemens SHELXTL'
_computing_publication_material 'Siemens SHELXTL'
_computing_structure_refinement 'SHELXL-93 (Sheldrick, 1993)'
_computing_structure_solution 'SHELXS-86 (Sheldrick, 1990)'
_diffrn_ambient_temperature 153(2)
_diffrn_measurement_device 'Enraf-Nonius CAD4'
_diffrn_measurement_method '\w:2\t scans'
_diffrn_radiation_monochromator graphite
_diffrn_radiation_source 'fine-focus sealed tube'
_diffrn_radiation_type MoK\a
_diffrn_radiation_wavelength 0.71073
_diffrn_reflns_av_R_equivalents 0.0000
_diffrn_reflns_av_sigmaI/netI 0.1053
_diffrn_reflns_limit_h_max 30
_diffrn_reflns_limit_h_min 0
_diffrn_reflns_limit_k_max 9
_diffrn_reflns_limit_k_min 0
_diffrn_reflns_limit_l_max 28
_diffrn_reflns_limit_l_min 0
_diffrn_reflns_number 4510
_diffrn_reflns_theta_max 22.46
_diffrn_reflns_theta_min 2.26
_diffrn_standards_decay_% 0
_diffrn_standards_interval_time 60
_diffrn_standards_number 6
_exptl_absorpt_coefficient_mu 0.820
_exptl_absorpt_correction_T_max 0.1310
_exptl_absorpt_correction_T_min 0.1084
_exptl_absorpt_correction_type empirical
_exptl_crystal_colour black
_exptl_crystal_density_diffrn 1.591
_exptl_crystal_description Plate
_exptl_crystal_F_000 3272
_exptl_crystal_size_max 0.300
_exptl_crystal_size_mid 0.125
_exptl_crystal_size_min 0.100
_refine_diff_density_max 0.982
_refine_diff_density_min -0.960
_refine_diff_density_rms 0.171
_refine_ls_abs_structure_details 'Flack H D (1983), Acta Cryst. A39, 876-881'
_refine_ls_abs_structure_Flack 0.11(9)
_refine_ls_extinction_method none
_refine_ls_goodness_of_fit_all 1.078
_refine_ls_goodness_of_fit_obs 1.118
_refine_ls_matrix_type full
_refine_ls_number_parameters 505
_refine_ls_number_reflns 4510
_refine_ls_number_restraints 21
_refine_ls_restrained_S_all 1.075
_refine_ls_restrained_S_obs 1.115
_refine_ls_R_factor_all 0.1121
_refine_ls_R_factor_obs 0.0755
_refine_ls_shift/esd_max 0.000
_refine_ls_shift/esd_mean 0.000
_refine_ls_structure_factor_coef Fsqd
_refine_ls_weighting_details 'w=1/[\s^2^(Fo^2^)+(0.0677P)^2^+78.3746P] where P=(Fo^2^+2Fc^2^)/3'
_refine_ls_weighting_scheme calc
_refine_ls_wR_factor_all 0.1861
_refine_ls_wR_factor_obs 0.1646
_reflns_number_observed 3390
_reflns_number_total 4510
_reflns_observed_criterion >2sigma(I)
_cod_data_source_file ja9626998_2.cif
_cod_data_source_block d
_cod_depositor_comments
;
The following automatic conversions were performed:

'_refine_ls_weighting_scheme' value 'calc
w=1/[\s^2^(Fo^2^)+(0.0677P)^2^+78.3746P] where P=(Fo^2^+2Fc^2^)/3'
was changed to 'calc'. New tag '_refine_ls_weighting_details' was
created. The value of the new tag was set to
'w=1/[\s^2^(Fo^2^)+(0.0677P)^2^+78.3746P] where P=(Fo^2^+2Fc^2^)/3'.

Automatic conversion script
Id: cif_fix_values 3143 2015-03-26 13:38:13Z robertas 
;
_cod_original_cell_volume 6761.1(17)
_cod_database_code 4116951

loop_
_symmetry_equiv_pos_as_xyz
'x, y, z'
'-x, -y, z+1/2'
'x+1/2, -y, z'
'-x+1/2, y, z+1/2'

loop_
_atom_site_aniso_label
_atom_site_aniso_U_11
_atom_site_aniso_U_22
_atom_site_aniso_U_33
_atom_site_aniso_U_23
_atom_site_aniso_U_13
_atom_site_aniso_U_12
Pd1 0.0245(9) 0.0104(8) 0.0176(8) -0.0002(8) 0.0003(9) 0.0009(7)
S1 0.030(4) 0.023(3) 0.023(3) 0.002(3) 0.004(3) 0.001(3)
S2 0.032(3) 0.021(3) 0.015(3) 0.002(3) 0.002(3) 0.007(3)
P1 0.032(4) 0.012(3) 0.020(3) -0.003(2) 0.003(3) 0.004(3)
P2 0.021(4) 0.011(3) 0.018(3) 0.004(3) -0.002(3) -0.001(3)
N1 0.051(14) 0.028(12) 0.027(13) 0.010(9) -0.015(11) -0.007(10)
N2 0.039(13) 0.014(10) 0.015(10) -0.005(8) -0.012(9) -0.008(9)
Pd2 0.0224(9) 0.0151(8) 0.0206(9) 0.0018(8) -0.0016(9) 0.0025(8)
S41 0.030(3) 0.028(4) 0.019(3) 0.001(3) 0.000(3) 0.013(3)
S42 0.033(3) 0.021(3) 0.020(3) 0.003(3) -0.002(3) 0.006(3)
P41 0.025(3) 0.015(3) 0.024(3) -0.003(3) -0.006(3) 0.002(3)
P42 0.027(4) 0.017(3) 0.023(3) 0.001(3) -0.004(3) 0.003(3)
N41 0.064(16) 0.033(14) 0.033(14) -0.007(10) -0.019(12) 0.013(12)
N42 0.015(10) 0.012(10) 0.047(13) 0.006(10) 0.001(9) 0.000(8)
B1 0.068(20) 0.048(16) 0.031(16) -0.002(12) 0.002(9) -0.011(15)
F1 0.065(10) 0.094(12) 0.054(10) 0.010(10) -0.018(8) -0.024(9)
F2 0.073(10) 0.072(12) 0.047(9) -0.041(8) 0.018(8) -0.031(9)
F3 0.080(13) 0.054(9) 0.058(11) 0.006(8) 0.036(9) 0.002(8)
F4 0.093(14) 0.066(10) 0.031(8) -0.005(7) -0.011(7) 0.014(10)
B2 0.021(11) 0.032(11) 0.029(12) 0.003(11) 0.000(10) 0.007(11)
F5 0.068(11) 0.029(7) 0.043(9) -0.003(6) 0.008(8) 0.007(7)
F6 0.101(13) 0.046(9) 0.033(8) -0.006(7) 0.011(8) 0.021(10)
F7 0.034(7) 0.099(13) 0.074(12) 0.025(11) -0.010(7) -0.022(9)
F8 0.044(8) 0.035(7) 0.045(8) -0.007(7) -0.023(7) 0.003(7)

loop_
_atom_site_label
_atom_site_type_symbol
_atom_site_fract_x
_atom_site_fract_y
_atom_site_fract_z
_atom_site_U_iso_or_equiv
_atom_site_thermal_displace_type
_atom_site_occupancy
_atom_site_calc_flag
_atom_site_refinement_flags
Pd1 Pd 0.49074(5) 0.8909(2) 0.39730(6) 0.0175(4) Uani 1 d .
S1 S 0.4662(2) 0.9183(7) 0.4808(2) 0.0254(14) Uani 1 d .
S2 S 0.5530(2) 0.7484(6) 0.4266(2) 0.0228(13) Uani 1 d .
P1 P 0.5048(2) 0.8514(6) 0.3123(2) 0.0213(14) Uani 1 d .
P2 P 0.4307(2) 1.0374(6) 0.3702(2) 0.0169(13) Uani 1 d .
C1 C 0.5040(8) 0.8086(24) 0.5136(9) 0.028(6) Uiso 1 d .
H1 H 0.4998(8) 0.8013(24) 0.5495(9) 0.033 Uiso 1 calc R
C2 C 0.5398(8) 0.7308(25) 0.4927(9) 0.025(6) Uiso 1 d .
C3 C 0.5675(7) 0.6348(22) 0.5230(8) 0.015(5) Uiso 1 d .
C4 C 0.5550(8) 0.5895(27) 0.5732(9) 0.030(6) Uiso 1 d .
H4 H 0.5281(8) 0.6322(27) 0.5886(9) 0.036 Uiso 1 calc R
N1 N 0.5792(8) 0.4905(22) 0.5994(8) 0.035(6) Uani 1 d .
C5 C 0.6168(8) 0.4252(26) 0.5773(9) 0.030(6) Uiso 1 d .
C6 C 0.6412(8) 0.3127(26) 0.6041(9) 0.032(6) Uiso 1 d .
H6 H 0.6302(8) 0.2823(26) 0.6367(9) 0.038 Uiso 1 calc R
C7 C 0.6794(8) 0.2484(26) 0.5844(9) 0.027(6) Uiso 1 d .
H7 H 0.6943(8) 0.1696(26) 0.6020(9) 0.032 Uiso 1 calc R
C8 C 0.6971(8) 0.2987(25) 0.5374(8) 0.026(6) Uiso 1 d .
H8 H 0.7251(8) 0.2569(25) 0.5242(8) 0.031 Uiso 1 calc R
C9 C 0.6746(8) 0.4069(25) 0.5103(9) 0.026(6) Uiso 1 d .
H9 H 0.6865(8) 0.4387(25) 0.4783(9) 0.031 Uiso 1 calc R
C10 C 0.6350(7) 0.4685(23) 0.5297(8) 0.013(5) Uiso 1 d .
N2 N 0.6085(7) 0.5768(19) 0.5028(7) 0.023(5) Uani 1 d .
C11 C 0.5518(8) 0.9558(26) 0.2821(9) 0.025(6) Uiso 1 d .
C12 C 0.5530(8) 0.9684(26) 0.2303(9) 0.024(5) Uiso 1 d .
H12 H 0.5296(8) 0.9245(26) 0.2094(9) 0.028 Uiso 1 calc R
C13 C 0.5909(7) 1.0507(23) 0.2087(9) 0.018(5) Uiso 1 d .
H13 H 0.5929(7) 1.0634(23) 0.1727(9) 0.021 Uiso 1 calc R
C14 C 0.6242(9) 1.1108(29) 0.2397(9) 0.035(6) Uiso 1 d .
H14 H 0.6493(9) 1.1638(29) 0.2245(9) 0.042 Uiso 1 calc R
C15 C 0.6231(9) 1.0987(29) 0.2904(9) 0.032(6) Uiso 1 d .
H15 H 0.6468(9) 1.1432(29) 0.3107(9) 0.039 Uiso 1 calc R
C16 C 0.5867(8) 1.0195(26) 0.3134(10) 0.028(6) Uiso 1 d .
H16 H 0.5854(8) 1.0088(26) 0.3495(10) 0.034 Uiso 1 calc R
C17 C 0.5167(7) 0.6622(22) 0.2909(7) 0.014(5) Uiso 1 d .
C18 C 0.5580(9) 0.5956(28) 0.3076(10) 0.032(6) Uiso 1 d .
H18 H 0.5793(9) 0.6469(28) 0.3291(10) 0.038 Uiso 1 calc R
C19 C 0.5668(9) 0.4513(28) 0.2915(9) 0.031(6) Uiso 1 d .
H19 H 0.5949(9) 0.4035(28) 0.3017(9) 0.037 Uiso 1 calc R
C20 C 0.5357(7) 0.3775(26) 0.2613(8) 0.024(5) Uiso 1 d .
H20 H 0.5410(7) 0.2767(26) 0.2527(8) 0.029 Uiso 1 calc R
C21 C 0.4971(8) 0.4481(26) 0.2437(9) 0.028(6) Uiso 1 d .
H21 H 0.4772(8) 0.3994(26) 0.2199(9) 0.034 Uiso 1 calc R
C22 C 0.4862(9) 0.5913(26) 0.2599(9) 0.029(6) Uiso 1 d .
H22 H 0.4580(9) 0.6379(26) 0.2494(9) 0.035 Uiso 1 calc R
C23 C 0.4514(8) 0.9115(27) 0.2788(9) 0.031(6) Uiso 1 d .
H23A H 0.4576(8) 0.9223(27) 0.2418(9) 0.037 Uiso 1 calc R
H23B H 0.4262(8) 0.8373(27) 0.2834(9) 0.037 Uiso 1 calc R
C24 C 0.4363(8) 1.0633(22) 0.3021(8) 0.016(5) Uiso 1 d .
H24A H 0.4061(8) 1.0955(22) 0.2873(8) 0.019 Uiso 1 calc R
H24B H 0.4601(8) 1.1398(22) 0.2947(8) 0.019 Uiso 1 calc R
C25 C 0.3729(7) 0.9600(22) 0.3778(7) 0.011(5) Uiso 1 d .
C26 C 0.3675(8) 0.8188(24) 0.3973(10) 0.028(5) Uiso 1 d .
H26 H 0.3939(8) 0.7624(24) 0.4077(10) 0.034 Uiso 1 calc R
C27 C 0.3207(7) 0.7590(26) 0.4013(10) 0.033(6) Uiso 1 d .
H27 H 0.3160(7) 0.6599(26) 0.4124(10) 0.040 Uiso 1 calc R
C28 C 0.2838(10) 0.8458(29) 0.3891(10) 0.045(7) Uiso 1 d .
H28 H 0.2530(10) 0.8076(29) 0.3929(10) 0.054 Uiso 1 calc R
C29 C 0.2898(9) 0.9879(28) 0.3713(10) 0.037(7) Uiso 1 d .
H29 H 0.2632(9) 1.0464(28) 0.3629(10) 0.044 Uiso 1 calc R
C30 C 0.3327(8) 1.0439(26) 0.3657(9) 0.026(6) Uiso 1 d .
H30 H 0.3363(8) 1.1421(26) 0.3534(9) 0.031 Uiso 1 calc R
C31 C 0.4278(6) 1.2182(22) 0.4002(9) 0.015(4) Uiso 1 d .
C32 C 0.4520(8) 1.3437(27) 0.3789(9) 0.034(6) Uiso 1 d .
H32 H 0.4691(8) 1.3352(27) 0.3480(9) 0.041 Uiso 1 calc R
C33 C 0.4496(8) 1.4759(25) 0.4047(9) 0.026(6) Uiso 1 d .
H33 H 0.4637(8) 1.5606(25) 0.3897(9) 0.032 Uiso 1 calc R
C34 C 0.4284(9) 1.4913(28) 0.4498(10) 0.034(7) Uiso 1 d .
H34 H 0.4305(9) 1.5824(28) 0.4678(10) 0.041 Uiso 1 calc R
C35 C 0.4031(9) 1.3731(27) 0.4705(10) 0.034(6) Uiso 1 d .
H35 H 0.3866(9) 1.3851(27) 0.5017(10) 0.041 Uiso 1 calc R
C36 C 0.4023(9) 1.2380(29) 0.4451(10) 0.035(6) Uiso 1 d .
H36 H 0.3843(9) 1.1585(29) 0.4585(10) 0.042 Uiso 1 calc R
Pd2 Pd 0.75890(6) 0.6771(2) 0.61317(6) 0.0194(4) Uani 1 d .
S41 S 0.7773(2) 0.6388(7) 0.5286(2) 0.0254(14) Uani 1 d .
S42 S 0.6945(2) 0.8108(7) 0.5877(2) 0.0248(14) Uani 1 d .
P41 P 0.7492(2) 0.7264(6) 0.6982(2) 0.0210(14) Uani 1 d .
P42 P 0.8214(2) 0.5396(7) 0.6390(2) 0.0222(14) Uani 1 d .
C41 C 0.7372(9) 0.7423(29) 0.4973(11) 0.041(7) Uiso 1 d .
H41 H 0.7391(9) 0.7468(29) 0.4611(11) 0.049 Uiso 1 calc R
C42 C 0.7014(8) 0.8218(25) 0.5214(9) 0.024(5) Uiso 1 d .
C43 C 0.6697(8) 0.9122(25) 0.4950(8) 0.022(5) Uiso 1 d .
C44 C 0.6788(9) 0.9532(27) 0.4402(9) 0.031(6) Uiso 1 d .
H44 H 0.7013(9) 0.8981(27) 0.4214(9) 0.037 Uiso 1 calc R
N41 N 0.6576(8) 1.0593(23) 0.4181(8) 0.043(6) Uani 1 d .
C45 C 0.6201(8) 1.1281(27) 0.4442(9) 0.030(6) Uiso 1 d .
C46 C 0.5959(8) 1.2488(26) 0.4203(9) 0.029(6) Uiso 1 d .
H46 H 0.6066(8) 1.2899(26) 0.3891(9) 0.034 Uiso 1 calc R
C47 C 0.5576(9) 1.3016(28) 0.4437(10) 0.036(6) Uiso 1 d .
H47 H 0.5406(9) 1.3777(28) 0.4269(10) 0.043 Uiso 1 calc R
C48 C 0.5398(9) 1.2509(29) 0.4933(10) 0.040(7) Uiso 1 d .
H48 H 0.5123(9) 1.2894(29) 0.5086(10) 0.048 Uiso 1 calc R
C49 C 0.5669(8) 1.1417(25) 0.5158(9) 0.027(6) Uiso 1 d .
H49 H 0.5585(8) 1.1072(25) 0.5488(9) 0.032 Uiso 1 calc R
C50 C 0.6056(8) 1.0809(27) 0.4924(9) 0.029(6) Uiso 1 d .
N42 N 0.6343(6) 0.9706(20) 0.5156(8) 0.025(5) Uani 1 d .
C51 C 0.7030(7) 0.6234(24) 0.7318(8) 0.018(5) Uiso 1 d .
C52 C 0.6667(9) 0.5640(26) 0.7033(11) 0.032(6) Uiso 1 d .
H52 H 0.6681(9) 0.5623(26) 0.6671(11) 0.038 Uiso 1 calc R
C53 C 0.6282(10) 0.5073(29) 0.7288(10) 0.038(7) Uiso 1 d .
H53 H 0.6017(10) 0.4738(29) 0.7102(10) 0.046 Uiso 1 calc R
C54 C 0.6287(8) 0.4997(26) 0.7814(9) 0.028(6) Uiso 1 d .
H54 H 0.6023(8) 0.4606(26) 0.7988(9) 0.034 Uiso 1 calc R
C55 C 0.6666(8) 0.5475(25) 0.8094(9) 0.022(5) Uiso 1 d .
H55 H 0.6671(8) 0.5340(25) 0.8454(9) 0.027 Uiso 1 calc R
C56 C 0.7039(8) 0.6153(27) 0.7851(9) 0.029(6) Uiso 1 d .
H56 H 0.7292(8) 0.6551(27) 0.8041(9) 0.034 Uiso 1 calc R
C57 C 0.7348(9) 0.9123(27) 0.7189(10) 0.032(6) Uiso 1 d .
C58 C 0.6919(8) 0.9709(26) 0.7089(9) 0.025(6) Uiso 1 d .
H58 H 0.6703(8) 0.9100(26) 0.6911(9) 0.030 Uiso 1 calc R
C59 C 0.6769(9) 1.1104(28) 0.7224(9) 0.031(6) Uiso 1 d .
H59 H 0.6470(9) 1.1472(28) 0.7132(9) 0.037 Uiso 1 calc R
C60 C 0.7074(8) 1.1900(29) 0.7493(10) 0.033(6) Uiso 1 d .
H60 H 0.6979(8) 1.2844(29) 0.7616(10) 0.040 Uiso 1 calc R
C61 C 0.7520(8) 1.1418(24) 0.7600(9) 0.027(6) Uiso 1 d .
H61 H 0.7731(8) 1.2036(24) 0.7782(9) 0.033 Uiso 1 calc R
C62 C 0.7655(8) 1.0046(24) 0.7443(8) 0.022(6) Uiso 1 d .
H62 H 0.7965(8) 0.9719(24) 0.7509(8) 0.027 Uiso 1 calc R
C63 C 0.8044(7) 0.6777(24) 0.7299(8) 0.018(5) Uiso 1 d .
H63A H 0.8290(7) 0.7509(24) 0.7218(8) 0.022 Uiso 1 calc R
H63B H 0.8003(7) 0.6739(24) 0.7675(8) 0.022 Uiso 1 calc R
C64 C 0.8175(10) 0.5230(29) 0.7087(10) 0.037(7) Uiso 1 d .
H64A H 0.7932(10) 0.4496(29) 0.7181(10) 0.044 Uiso 1 calc R
H64B H 0.8478(10) 0.4901(29) 0.7230(10) 0.044 Uiso 1 calc R
C65 C 0.8246(7) 0.3545(24) 0.6121(10) 0.028(5) Uiso 1 d .
C66 C 0.7937(8) 0.2447(24) 0.6281(8) 0.023(5) Uiso 1 d .
H66 H 0.7725(8) 0.2653(24) 0.6551(8) 0.028 Uiso 1 calc R
C67 C 0.7932(8) 0.1071(28) 0.6056(10) 0.034(6) Uiso 1 d .
H67 H 0.7750(8) 0.0293(28) 0.6199(10) 0.041 Uiso 1 calc R
C68 C 0.8200(10) 0.0828(32) 0.5610(11) 0.043(8) Uiso 1 d .
H68 H 0.8186(10) -0.0087(32) 0.5432(11) 0.052 Uiso 1 calc R
C69 C 0.8480(10) 0.1960(31) 0.5446(12) 0.049(8) Uiso 1 d .
H69 H 0.8659(10) 0.1824(31) 0.5144(12) 0.059 Uiso 1 calc R
C70 C 0.8513(9) 0.3299(28) 0.5704(9) 0.032(6) Uiso 1 d .
H70 H 0.8723(9) 0.4041(28) 0.5587(9) 0.038 Uiso 1 calc R
C71 C 0.8772(8) 0.6209(26) 0.6279(9) 0.027(6) Uiso 1 d .
C72 C 0.8804(9) 0.7621(27) 0.6029(9) 0.035(6) Uiso 1 d .
H72 H 0.8527(9) 0.8118(27) 0.5925(9) 0.042 Uiso 1 calc R
C73 C 0.9236(9) 0.8260(33) 0.5939(11) 0.047(8) Uiso 1 d .
H73 H 0.9256(9) 0.9195(33) 0.5775(11) 0.056 Uiso 1 calc R
C74 C 0.9634(10) 0.7540(30) 0.6088(11) 0.048(7) Uiso 1 d .
H74 H 0.9928(10) 0.7987(30) 0.6022(11) 0.058 Uiso 1 calc R
C75 C 0.9623(12) 0.6221(36) 0.6326(12) 0.059(9) Uiso 1 d .
H75 H 0.9907(12) 0.5751(36) 0.6421(12) 0.071 Uiso 1 calc R
C76 C 0.9181(9) 0.5513(30) 0.6438(10) 0.035(7) Uiso 1 d .
H76 H 0.9170(9) 0.4595(30) 0.6615(10) 0.042 Uiso 1 calc R
B1 B 0.1884(14) 0.4393(39) 0.3710(13) 0.049(6) Uani 1 d U
F1 F 0.2288(6) 0.5048(21) 0.3983(7) 0.071(5) Uani 1 d U
F2 F 0.1545(6) 0.4238(19) 0.4068(6) 0.064(5) Uani 1 d U
F3 F 0.2062(6) 0.2978(18) 0.3589(7) 0.064(5) Uani 1 d U
F4 F 0.1801(7) 0.5240(20) 0.3318(6) 0.063(5) Uani 1 d U
B2 B 0.4438(9) 0.0737(32) 0.1467(11) 0.027(5) Uani 1 d U
F5 F 0.4433(6) -0.0742(16) 0.1567(6) 0.046(4) Uani 1 d U
F6 F 0.4254(6) 0.1510(18) 0.1886(6) 0.060(5) Uani 1 d U
F7 F 0.4886(6) 0.1204(22) 0.1383(7) 0.069(5) Uani 1 d U
F8 F 0.4177(5) 0.1024(15) 0.1027(6) 0.041(3) Uani 1 d U

loop_
_atom_type_symbol
_atom_type_description
_atom_type_scat_dispersion_real
_atom_type_scat_dispersion_imag
_atom_type_scat_source
C C 0.0033 0.0016 'International Tables Vol C Tables 4.2.6.8 and 6.1.1.4'
H H 0.0000 0.0000 'International Tables Vol C Tables 4.2.6.8 and 6.1.1.4'
B B 0.0013 0.0007 'International Tables Vol C Tables 4.2.6.8 and 6.1.1.4'
N N 0.0061 0.0033 'International Tables Vol C Tables 4.2.6.8 and 6.1.1.4'
F F 0.0171 0.0103 'International Tables Vol C Tables 4.2.6.8 and 6.1.1.4'
P P 0.1023 0.0942 'International Tables Vol C Tables 4.2.6.8 and 6.1.1.4'
S S 0.1246 0.1234 'International Tables Vol C Tables 4.2.6.8 and 6.1.1.4'
Pd Pd -0.9988 1.0072 'International Tables Vol C Tables 4.2.6.8 and 6.1.1.4'

loop_
_geom_angle_atom_site_label_1
_geom_angle_atom_site_label_2
_geom_angle_atom_site_label_3
_geom_angle
P2 Pd1 P1 85.4(2)
P2 Pd1 S1 90.2(2)
P1 Pd1 S1 172.0(2)
P2 Pd1 S2 178.0(2)
P1 Pd1 S2 95.7(2)
S1 Pd1 S2 88.8(2)
C1 S1 Pd1 102.9(8)
C2 S2 Pd1 102.0(8)
C11 P1 C17 102.2(10)
C11 P1 C23 104.7(11)
C17 P1 C23 106.5(10)
C11 P1 Pd1 118.1(8)
C17 P1 Pd1 118.4(7)
C23 P1 Pd1 105.7(8)
C25 P2 C24 103.9(10)
C25 P2 C31 105.0(9)
C24 P2 C31 108.4(10)
C25 P2 Pd1 115.5(7)
C24 P2 Pd1 108.3(7)
C31 P2 Pd1 115.0(7)
C2 C1 S1 125.2(19)
C1 C2 C3 120.8(21)
C1 C2 S2 120.5(18)
C3 C2 S2 118.7(17)
N2 C3 C2 119.3(19)
N2 C3 C4 117.1(19)
C2 C3 C4 123.6(20)
N1 C4 C3 122.8(23)
C4 N1 C5 119.3(22)
N1 C5 C10 123.4(21)
N1 C5 C6 119.4(22)
C10 C5 C6 117.1(21)
C7 C6 C5 121.5(23)
C6 C7 C8 119.3(23)
C9 C8 C7 120.9(22)
C10 C9 C8 119.4(22)
C9 C10 C5 121.7(21)
C9 C10 N2 122.7(19)
C5 C10 N2 115.6(19)
C3 N2 C10 121.4(18)
C12 C11 C16 121.9(23)
C12 C11 P1 119.5(18)
C16 C11 P1 118.6(18)
C11 C12 C13 117.1(22)
C14 C13 C12 119.9(22)
C15 C14 C13 123.1(26)
C14 C15 C16 119.2(25)
C15 C16 C11 118.8(23)
C22 C17 C18 122.1(21)
C22 C17 P1 120.3(17)
C18 C17 P1 117.6(17)
C19 C18 C17 117.5(23)
C20 C19 C18 120.9(24)
C21 C20 C19 120.0(23)
C20 C21 C22 120.9(23)
C17 C22 C21 118.4(23)
C24 C23 P1 107.5(16)
C23 C24 P2 107.3(15)
C26 C25 C30 119.1(20)
C26 C25 P2 120.1(16)
C30 C25 P2 120.8(16)
C25 C26 C27 118.4(21)
C28 C27 C26 119.2(23)
C27 C28 C29 121.6(26)
C30 C29 C28 120.2(25)
C29 C30 C25 121.4(22)
C36 C31 C32 118.5(21)
C36 C31 P2 120.3(17)
C32 C31 P2 121.3(17)
C33 C32 C31 118.0(22)
C34 C33 C32 123.2(25)
C33 C34 C35 119.9(25)
C36 C35 C34 119.5(25)
C35 C36 C31 120.5(24)
P42 Pd2 P41 85.0(2)
P42 Pd2 S42 178.5(2)
P41 Pd2 S42 94.7(2)
P42 Pd2 S41 91.4(2)
P41 Pd2 S41 173.3(2)
S42 Pd2 S41 89.1(2)
C41 S41 Pd2 103.1(10)
C42 S42 Pd2 103.1(8)
C57 P41 C51 99.4(11)
C57 P41 C63 106.4(11)
C51 P41 C63 106.3(10)
C57 P41 Pd2 119.9(8)
C51 P41 Pd2 117.0(7)
C63 P41 Pd2 106.8(7)
C71 P42 C65 105.8(11)
C71 P42 C64 104.6(12)
C65 P42 C64 108.2(12)
C71 P42 Pd2 115.5(8)
C65 P42 Pd2 115.2(8)
C64 P42 Pd2 106.9(9)
C42 C41 S41 124.1(21)
C41 C42 C43 123.3(22)
C41 C42 S42 120.0(19)
C43 C42 S42 116.7(17)
N42 C43 C42 123.4(22)
N42 C43 C44 116.4(21)
C42 C43 C44 120.1(21)
N41 C44 C43 122.3(23)
C44 N41 C45 118.3(23)
C50 C45 N41 121.8(22)
C50 C45 C46 118.9(22)
N41 C45 C46 119.3(21)
C47 C46 C45 117.7(23)
C46 C47 C48 125.1(25)
C49 C48 C47 113.8(24)
C50 C49 C48 123.1(24)
C49 C50 C45 121.1(23)
C49 C50 N42 123.5(22)
C45 C50 N42 115.4(21)
C43 N42 C50 124.7(22)
C52 C51 C56 122.0(22)
C52 C51 P41 118.5(17)
C56 C51 P41 119.4(17)
C53 C52 C51 118.7(25)
C54 C53 C52 119.4(26)
C55 C54 C53 121.7(24)
C54 C55 C56 120.0(23)
C55 C56 C51 117.9(22)
C58 C57 C62 115.5(23)
C58 C57 P41 120.5(19)
C62 C57 P41 124.0(18)
C57 C58 C59 125.9(24)
C60 C59 C58 115.3(24)
C59 C60 C61 122.9(25)
C62 C61 C60 119.2(23)
C61 C62 C57 121.0(22)
C64 C63 P41 105.1(16)
C63 C64 P42 107.3(17)
C70 C65 C66 119.0(23)
C70 C65 P42 119.4(18)
C66 C65 P42 120.5(18)
C67 C66 C65 121.4(22)
C66 C67 C68 119.3(24)
C69 C68 C67 117.4(27)
C68 C69 C70 122.6(28)
C65 C70 C69 119.8(25)
C76 C71 C72 119.0(23)
C76 C71 P42 121.2(19)
C72 C71 P42 119.8(18)
C73 C72 C71 120.2(24)
C74 C73 C72 119.8(27)
C75 C74 C73 122.2(29)
C74 C75 C76 120.4(30)
C71 C76 C75 118.3(26)
F4 B1 F2 118.4(32)
F4 B1 F3 114.9(27)
F2 B1 F3 108.6(25)
F4 B1 F1 106.7(26)
F2 B1 F1 105.4(25)
F3 B1 F1 101.0(27)
F5 B2 F7 110.1(21)
F5 B2 F8 109.6(22)
F7 B2 F8 108.3(21)
F5 B2 F6 109.4(21)
F7 B2 F6 108.8(23)
F8 B2 F6 110.6(20)

loop_
_geom_bond_atom_site_label_1
_geom_bond_atom_site_label_2
_geom_bond_distance
Pd1 P2 2.281(6)
Pd1 P1 2.289(6)
Pd1 S1 2.309(6)
Pd1 S2 2.327(6)
S1 C1 1.70(2)
S2 C2 1.78(2)
P1 C11 1.82(2)
P1 C17 1.83(2)
P1 C23 1.84(2)
P2 C25 1.80(2)
P2 C24 1.81(2)
P2 C31 1.81(2)
C1 C2 1.36(3)
C2 C3 1.42(3)
C3 N2 1.39(3)
C3 C4 1.42(3)
C4 N1 1.32(3)
N1 C5 1.35(3)
C5 C10 1.41(3)
C5 C6 1.42(3)
C6 C7 1.34(3)
C7 C8 1.41(3)
C8 C9 1.37(3)
C9 C10 1.36(3)
C10 N2 1.42(3)
C11 C12 1.36(3)
C11 C16 1.41(3)
C12 C13 1.43(3)
C13 C14 1.37(3)
C14 C15 1.33(3)
C15 C16 1.40(3)
C17 C22 1.35(3)
C17 C18 1.40(3)
C18 C19 1.39(3)
C19 C20 1.36(3)
C20 C21 1.35(3)
C21 C22 1.40(3)
C23 C24 1.56(3)
C25 C26 1.38(3)
C25 C30 1.41(3)
C26 C27 1.45(3)
C27 C28 1.35(3)
C28 C29 1.38(3)
C29 C30 1.34(3)
C31 C36 1.40(3)
C31 C32 1.44(3)
C32 C33 1.37(3)
C33 C34 1.34(3)
C34 C35 1.40(3)
C35 C36 1.39(3)
Pd2 P42 2.279(6)
Pd2 P41 2.288(6)
Pd2 S42 2.300(6)
Pd2 S41 2.303(6)
S41 C41 1.69(3)
S42 C42 1.75(2)
P41 C57 1.81(3)
P41 C51 1.84(2)
P41 C63 1.84(2)
P42 C71 1.78(2)
P42 C65 1.82(2)
P42 C64 1.84(3)
C41 C42 1.40(3)
C42 C43 1.40(3)
C43 N42 1.26(3)
C43 C44 1.50(3)
C44 N41 1.27(3)
N41 C45 1.41(3)
C45 C50 1.40(3)
C45 C46 1.43(3)
C46 C47 1.34(3)
C47 C48 1.47(3)
C48 C49 1.38(3)
C49 C50 1.38(3)
C50 N42 1.43(3)
C51 C52 1.39(3)
C51 C56 1.40(3)
C52 C53 1.38(4)
C53 C54 1.38(3)
C54 C55 1.38(3)
C55 C56 1.38(3)
C57 C58 1.36(3)
C57 C62 1.38(3)
C58 C59 1.38(3)
C59 C60 1.33(3)
C60 C61 1.38(3)
C61 C62 1.36(3)
C63 C64 1.55(3)
C65 C70 1.35(3)
C65 C66 1.39(3)
C66 C67 1.38(3)
C67 C68 1.41(4)
C68 C69 1.37(4)
C69 C70 1.39(4)
C71 C76 1.39(3)
C71 C72 1.44(3)
C72 C73 1.38(3)
C73 C74 1.37(4)
C74 C75 1.34(4)
C75 C76 1.45(4)
B1 F4 1.30(4)
B1 F2 1.35(4)
B1 F3 1.41(4)
B1 F1 1.48(4)
B2 F5 1.36(3)
B2 F7 1.37(3)
B2 F8 1.40(3)
B2 F6 1.40(3)

loop_
_geom_torsion_atom_site_label_1
_geom_torsion_atom_site_label_2
_geom_torsion_atom_site_label_3
_geom_torsion_atom_site_label_4
_geom_torsion
S2 C2 C3 C4 -167.3(18)
S1 C1 C2 S2 4.6(30)
S42 C42 C43 C44 167.3(17)
S41 C41 C42 S42 -3.0(32)
